data_4303694
loop_
_publ_author_name
'Yuee Feng'
'Joel Aponte'
'Paul J. Houseworth'
'Paul D. Boyle'
'Elon A. Ison'

_publ_section_title
;
Synthesis of Oxorhenium(V) Complexes with Diamido Amine Ancillary Ligands
and Their Role in Oxygen Atom Transfer Catalysis
;
_journal_name_full 'Inorganic Chemistry'
_journal_page_first 11058
_journal_page_last 11066
_journal_paper_doi 10.1021/ic901434u
_journal_volume 48
_journal_year 2009
_chemical_formula_sum 'C23 H33 I N4 O Re'
_chemical_formula_weight 694.63
_chemical_name_systematic
; 
 ? 
;
_space_group_IT_number 62
_symmetry_cell_setting orthorhombic
_symmetry_space_group_name_Hall '-P 2ac 2n'
_symmetry_space_group_name_H-M 'P n m a'
_atom_sites_solution_hydrogens geom
_atom_sites_solution_primary direct
_atom_sites_solution_secondary difmap
_audit_creation_method SHELXL-97
_cell_angle_alpha 90.00
_cell_angle_beta 90.00
_cell_angle_gamma 90.00
_cell_formula_units_Z 4
_cell_length_a 13.0515(5)
_cell_length_b 21.5677(9)
_cell_length_c 8.4982(3)
_cell_measurement_reflns_used 9881
_cell_measurement_temperature 173
_cell_measurement_theta_max 29.85
_cell_measurement_theta_min 2.58
_cell_volume 2392.17(16)
_computing_cell_refinement SAINT
_computing_data_collection Apex2
_computing_data_reduction SAINT
_computing_molecular_graphics NRCVAX
_computing_publication_material cif2tables.py
_computing_structure_refinement XL
_computing_structure_solution SIR92
_diffrn_ambient_temperature 173
_diffrn_measured_fraction_theta_full 0.991
_diffrn_measured_fraction_theta_max 0.991
_diffrn_measurement_device_type 'Bruker-Nonius X8 Apex2'
_diffrn_measurement_method 'omega and phi scans'
_diffrn_radiation_monochromator graphite
_diffrn_radiation_source 'fine-focus sealed tube'
_diffrn_radiation_type MoK\a
_diffrn_radiation_wavelength 0.71070
_diffrn_reflns_av_R_equivalents 0.0429
_diffrn_reflns_av_sigmaI/netI 0.0252
_diffrn_reflns_limit_h_max 18
_diffrn_reflns_limit_h_min -19
_diffrn_reflns_limit_k_max 32
_diffrn_reflns_limit_k_min -33
_diffrn_reflns_limit_l_max 12
_diffrn_reflns_limit_l_min -12
_diffrn_reflns_number 57962
_diffrn_reflns_theta_full 33.11
_diffrn_reflns_theta_max 33.11
_diffrn_reflns_theta_min 1.89
_exptl_absorpt_coefficient_mu 6.392
_exptl_absorpt_correction_T_max 0.6288
_exptl_absorpt_correction_T_min 0.2501
_exptl_absorpt_correction_type multi-scan
_exptl_absorpt_process_details SADABS
_exptl_crystal_colour green
_exptl_crystal_density_diffrn 1.929
_exptl_crystal_density_method 'not measured'
_exptl_crystal_description prism
_exptl_crystal_F_000 1340
_exptl_crystal_size_max 0.30
_exptl_crystal_size_mid 0.12
_exptl_crystal_size_min 0.08
_refine_diff_density_max 3.505
_refine_diff_density_min -3.587
_refine_diff_density_rms 0.215
_refine_ls_extinction_method none
_refine_ls_goodness_of_fit_ref 1.099
_refine_ls_hydrogen_treatment constr
_refine_ls_matrix_type full
_refine_ls_number_parameters 155
_refine_ls_number_reflns 4594
_refine_ls_number_restraints 0
_refine_ls_restrained_S_all 1.099
_refine_ls_R_factor_all 0.0588
_refine_ls_R_factor_gt 0.0443
_refine_ls_shift/su_max 0.001
_refine_ls_shift/su_mean 0.000
_refine_ls_structure_factor_coef Fsqd
_refine_ls_weighting_details 'calc w=1/[\s^2^(Fo^2^)+(0.0782P)^2^+3.4934P] where P=(Fo^2^+2Fc^2^)/3'
_refine_ls_weighting_scheme calc
_refine_ls_wR_factor_gt 0.1263
_refine_ls_wR_factor_ref 0.1339
_reflns_number_gt 3634
_reflns_number_total 4594
_reflns_threshold_expression >2sigma(I)
_cod_data_source_file ic901434u_si_001_4.cif
_cod_data_source_block x08214
_cod_database_code 4303694

loop_
_symmetry_equiv_pos_as_xyz
'x, y, z'
'-x+1/2, y+1/2, z+1/2'
'x, -y+1/2, z'
'-x+1/2, -y, z+1/2'
'-x, -y, -z'
'x-1/2, -y-1/2, -z-1/2'
'-x, y-1/2, -z'
'x-1/2, y, -z-1/2'

loop_
_atom_site_label
_atom_site_type_symbol
_atom_site_fract_x
_atom_site_fract_y
_atom_site_fract_z
_atom_site_U_iso_or_equiv
_atom_site_adp_type
_atom_site_occupancy
_atom_site_symmetry_multiplicity
_atom_site_calc_flag
_atom_site_refinement_flags
_atom_site_disorder_assembly
_atom_site_disorder_group
Re1 Re 0.946465(19) 0.2500 0.54968(3) 0.03027(10) Uani 1 2 d S . .
I1 I 1.11937(4) 0.2500 0.38572(6) 0.04777(14) Uani 1 2 d S . .
O1 O 0.9923(4) 0.2500 0.7366(5) 0.0398(10) Uani 1 2 d S . .
N1 N 0.9066(3) 0.1713(2) 0.4533(5) 0.0383(9) Uani 1 1 d . . .
C1 C 0.9695(4) 0.1271(2) 0.3721(6) 0.0385(10) Uani 1 1 d . . .
C2 C 1.0351(5) 0.0892(3) 0.4599(6) 0.0425(12) Uani 1 1 d . . .
C3 C 1.0989(5) 0.0479(3) 0.3804(8) 0.0498(13) Uani 1 1 d . . .
H3 H 1.1437 0.0223 0.4399 0.060 Uiso 1 1 calc R . .
C4 C 1.0993(5) 0.0427(2) 0.2193(8) 0.0495(13) Uani 1 1 d . . .
C5 C 1.0321(6) 0.0797(3) 0.1336(7) 0.0525(13) Uani 1 1 d . . .
H5 H 1.0307 0.0761 0.0222 0.063 Uiso 1 1 calc R . .
C6 C 0.9669(5) 0.1217(3) 0.2067(7) 0.0480(12) Uani 1 1 d . . .
C7 C 1.0393(6) 0.0937(3) 0.6363(7) 0.0542(14) Uani 1 1 d . . .
H7A H 1.0694 0.1336 0.6667 0.081 Uiso 1 1 calc R . .
H7B H 1.0814 0.0598 0.6780 0.081 Uiso 1 1 calc R . .
H7C H 0.9698 0.0906 0.6793 0.081 Uiso 1 1 calc R . .
C8 C 1.1712(5) -0.0015(3) 0.1372(11) 0.0691(19) Uani 1 1 d . . .
H8A H 1.2422 0.0098 0.1616 0.104 Uiso 1 1 calc R . .
H8B H 1.1602 0.0009 0.0233 0.104 Uiso 1 1 calc R . .
H8C H 1.1577 -0.0439 0.1734 0.104 Uiso 1 1 calc R . .
C9 C 0.8958(7) 0.1610(4) 0.1102(8) 0.071(2) Uani 1 1 d . . .
H9A H 0.9269 0.1692 0.0073 0.107 Uiso 1 1 calc R . .
H9B H 0.8834 0.2004 0.1646 0.107 Uiso 1 1 calc R . .
H9C H 0.8307 0.1391 0.0956 0.107 Uiso 1 1 calc R . .
N2 N 0.7875(4) 0.2500 0.6043(10) 0.1000(19) Uani 1 2 d S . 1
C10 C 0.7994(5) 0.1512(3) 0.4682(9) 0.0541(14) Uani 0.50 1 d P . 1
H10A H 0.7911 0.1242 0.5616 0.065 Uiso 0.50 1 calc PR . 1
H10B H 0.7783 0.1276 0.3737 0.065 Uiso 0.50 1 calc PR . 1
C11 C 0.7353(8) 0.2088(6) 0.4851(14) 0.051(3) Uani 0.50 1 d P . 1
H11A H 0.6655 0.1979 0.5214 0.061 Uiso 0.50 1 calc PR . 1
H11B H 0.7297 0.2304 0.3827 0.061 Uiso 0.50 1 calc PR . 1
C12 C 0.7710(9) 0.2208(6) 0.7654(12) 0.054(3) Uani 0.50 1 d P . 1
H12A H 0.8058 0.2458 0.8456 0.081 Uiso 0.50 1 calc PR . 1
H12B H 0.7991 0.1787 0.7658 0.081 Uiso 0.50 1 calc PR . 1
H12C H 0.6975 0.2192 0.7886 0.081 Uiso 0.50 1 calc PR . 1
N2' N 0.7875(4) 0.2500 0.6043(10) 0.1000(19) Uani 1 2 d S . 2
C10' C 0.7994(5) 0.1512(3) 0.4682(9) 0.0541(14) Uani 0.50 1 d P . 2
H10C H 0.7964 0.1058 0.4850 0.065 Uiso 0.50 1 calc PR . 2
H10D H 0.7614 0.1611 0.3707 0.065 Uiso 0.50 1 calc PR . 2
C11' C 0.7488(10) 0.1865(6) 0.6148(16) 0.054(3) Uani 0.50 1 d P . 2
H11C H 0.6732 0.1857 0.6075 0.065 Uiso 0.50 1 calc PR . 2
H11D H 0.7698 0.1670 0.7152 0.065 Uiso 0.50 1 calc PR . 2

loop_
_atom_site_aniso_label
_atom_site_aniso_U_11
_atom_site_aniso_U_22
_atom_site_aniso_U_33
_atom_site_aniso_U_23
_atom_site_aniso_U_13
_atom_site_aniso_U_12
Re1 0.02643(14) 0.03895(15) 0.02542(13) 0.000 0.00139(8) 0.000
I1 0.0333(2) 0.0688(3) 0.0413(3) 0.000 0.00838(18) 0.000
O1 0.039(3) 0.054(3) 0.0262(19) 0.000 -0.0004(18) 0.000
N1 0.031(2) 0.041(2) 0.043(2) -0.0046(16) -0.0015(16) 0.0005(17)
C1 0.038(2) 0.037(2) 0.040(2) -0.0053(18) -0.0043(19) 0.0027(19)
C2 0.047(3) 0.038(3) 0.043(3) 0.0018(18) -0.008(2) 0.000(2)
C3 0.048(3) 0.040(3) 0.062(3) 0.003(2) -0.007(3) 0.008(2)
C4 0.047(3) 0.040(3) 0.062(3) -0.002(2) 0.007(3) 0.006(2)
C5 0.071(4) 0.045(3) 0.042(3) -0.005(2) 0.004(3) 0.005(3)
C6 0.057(3) 0.045(3) 0.042(3) -0.002(2) -0.009(2) 0.010(2)
C7 0.076(4) 0.048(3) 0.039(3) 0.002(2) -0.012(3) 0.000(3)
C8 0.066(4) 0.055(4) 0.087(5) -0.008(3) 0.024(4) 0.011(3)
C9 0.101(6) 0.065(4) 0.048(3) -0.008(3) -0.026(4) 0.030(4)
N2 0.067(3) 0.097(4) 0.136(5) 0.000 0.013(4) 0.000
C10 0.040(3) 0.051(3) 0.072(4) -0.009(3) -0.001(3) -0.007(2)
C11 0.023(4) 0.085(8) 0.044(5) 0.008(6) 0.000(4) -0.011(5)
C12 0.042(5) 0.090(8) 0.030(4) -0.001(5) 0.011(4) 0.001(6)
N2' 0.067(3) 0.097(4) 0.136(5) 0.000 0.013(4) 0.000
C10' 0.040(3) 0.051(3) 0.072(4) -0.009(3) -0.001(3) -0.007(2)
C11' 0.048(6) 0.053(6) 0.061(7) 0.005(6) 0.002(5) -0.010(5)

loop_
_atom_type_symbol
_atom_type_description
_atom_type_scat_dispersion_real
_atom_type_scat_dispersion_imag
_atom_type_scat_source
C C 0.0033 0.0016 'International Tables Vol C Tables 4.2.6.8 and 6.1.1.4'
H H 0.0000 0.0000 'International Tables Vol C Tables 4.2.6.8 and 6.1.1.4'
I I -0.4742 1.8119 'International Tables Vol C Tables 4.2.6.8 and 6.1.1.4'
N N 0.0061 0.0033 'International Tables Vol C Tables 4.2.6.8 and 6.1.1.4'
O O 0.0106 0.0060 'International Tables Vol C Tables 4.2.6.8 and 6.1.1.4'
Re Re -1.0185 7.2310 'International Tables Vol C Tables 4.2.6.8 and 6.1.1.4'

loop_
_geom_angle_atom_site_label_1
_geom_angle_atom_site_label_2
_geom_angle_atom_site_label_3
_geom_angle
_geom_angle_site_symmetry_1
_geom_angle_site_symmetry_3
_geom_angle_publ_flag
O1 Re1 N1 119.07(13) . 3 ?
O1 Re1 N1 119.07(13) . . ?
N1 Re1 N1 120.5(3) 3 . ?
O1 Re1 N2 98.0(3) . . ?
N1 Re1 N2 80.31(17) 3 . ?
N1 Re1 N2 80.31(17) . . ?
O1 Re1 I1 101.05(17) . . ?
N1 Re1 I1 90.36(13) 3 . ?
N1 Re1 I1 90.37(13) . . ?
N2 Re1 I1 160.9(2) . . ?
C1 N1 C10 113.0(4) . . ?
C1 N1 Re1 128.7(4) . . ?
C10 N1 Re1 118.2(4) . . ?
C2 C1 C6 119.9(5) . . ?
C2 C1 N1 118.8(5) . . ?
C6 C1 N1 121.3(5) . . ?
C3 C2 C1 118.7(5) . . ?
C3 C2 C7 120.1(5) . . ?
C1 C2 C7 121.2(5) . . ?
C4 C3 C2 122.5(5) . . ?
C4 C3 H3 118.7 . . ?
C2 C3 H3 118.7 . . ?
C3 C4 C5 118.2(5) . . ?
C3 C4 C8 121.0(6) . . ?
C5 C4 C8 120.8(6) . . ?
C6 C5 C4 121.7(6) . . ?
C6 C5 H5 119.1 . . ?
C4 C5 H5 119.1 . . ?
C5 C6 C1 119.0(5) . . ?
C5 C6 C9 120.2(6) . . ?
C1 C6 C9 120.9(5) . . ?
C2 C7 H7A 109.5 . . ?
C2 C7 H7B 109.5 . . ?
H7A C7 H7B 109.5 . . ?
C2 C7 H7C 109.5 . . ?
H7A C7 H7C 109.5 . . ?
H7B C7 H7C 109.5 . . ?
C4 C8 H8A 109.5 . . ?
C4 C8 H8B 109.5 . . ?
H8A C8 H8B 109.5 . . ?
C4 C8 H8C 109.5 . . ?
H8A C8 H8C 109.5 . . ?
H8B C8 H8C 109.5 . . ?
C6 C9 H9A 109.5 . . ?
C6 C9 H9B 109.5 . . ?
H9A C9 H9B 109.5 . . ?
C6 C9 H9C 109.5 . . ?
H9A C9 H9C 109.5 . . ?
H9B C9 H9C 109.5 . . ?
C11 N2 C11 72.1(11) . 3 ?
C11 N2 C12 141.6(8) . 3 ?
C11 N2 C12 107.2(7) 3 3 ?
C11 N2 C12 107.2(7) . . ?
C11 N2 C12 141.6(8) 3 . ?
C12 N2 C12 48.9(10) 3 . ?
C11 N2 Re1 107.1(5) . . ?
C11 N2 Re1 107.1(5) 3 . ?
C12 N2 Re1 109.5(6) 3 . ?
C12 N2 Re1 109.5(6) . . ?
N1 C10 C11 107.1(6) . . ?
N1 C10 H10A 110.3 . . ?
C11 C10 H10A 110.3 . . ?
N1 C10 H10B 110.3 . . ?
C11 C10 H10B 110.3 . . ?
H10A C10 H10B 108.5 . . ?
C10 C11 N2 107.4(7) . . ?
C10 C11 H11A 110.2 . . ?
N2 C11 H11A 110.2 . . ?
C10 C11 H11B 110.2 . . ?
N2 C11 H11B 110.2 . . ?
H11A C11 H11B 108.5 . . ?
H11C C11' H11D 108.9 . . ?

loop_
_geom_bond_atom_site_label_1
_geom_bond_atom_site_label_2
_geom_bond_distance
_geom_bond_site_symmetry_2
_geom_bond_publ_flag
Re1 O1 1.698(5) . ?
Re1 N1 1.956(4) 3 ?
Re1 N1 1.956(4) . ?
Re1 N2 2.127(6) . ?
Re1 I1 2.6522(5) . ?
N1 C1 1.435(6) . ?
N1 C10 1.469(8) . ?
C1 C2 1.398(8) . ?
C1 C6 1.410(8) . ?
C2 C3 1.395(8) . ?
C2 C7 1.504(9) . ?
C3 C4 1.374(9) . ?
C3 H3 0.9500 . ?
C4 C5 1.391(9) . ?
C4 C8 1.508(8) . ?
C5 C6 1.390(8) . ?
C5 H5 0.9500 . ?
C6 C9 1.501(8) . ?
C7 H7A 0.9800 . ?
C7 H7B 0.9800 . ?
C7 H7C 0.9800 . ?
C8 H8A 0.9800 . ?
C8 H8B 0.9800 . ?
C8 H8C 0.9800 . ?
C9 H9A 0.9800 . ?
C9 H9B 0.9800 . ?
C9 H9C 0.9800 . ?
N2 C11 1.509(13) . ?
N2 C11 1.509(13) 3 ?
N2 C12 1.522(13) 3 ?
N2 C12 1.522(13) . ?
C10 C11 1.505(15) . ?
C10 H10A 0.9900 . ?
C10 H10B 0.9900 . ?
C11 H11A 0.9900 . ?
C11 H11B 0.9900 . ?
C12 H12A 0.9800 . ?
C12 H12B 0.9800 . ?
C12 H12C 0.9800 . ?
C11' H11C 0.9900 . ?
C11' H11D 0.9900 . ?

loop_
_geom_torsion_atom_site_label_1
_geom_torsion_atom_site_label_2
_geom_torsion_atom_site_label_3
_geom_torsion_atom_site_label_4
_geom_torsion
_geom_torsion_site_symmetry_1
_geom_torsion_site_symmetry_2
_geom_torsion_site_symmetry_3
_geom_torsion_site_symmetry_4
_geom_torsion_publ_flag
O1 Re1 N1 C1 -85.3(5) . . . . ?
N1 Re1 N1 C1 108.2(4) 3 . . . ?
N2 Re1 N1 C1 -179.2(5) . . . . ?
I1 Re1 N1 C1 17.6(4) . . . . ?
O1 Re1 N1 C10 91.9(5) . . . . ?
N1 Re1 N1 C10 -74.6(5) 3 . . . ?
N2 Re1 N1 C10 -2.0(4) . . . . ?
I1 Re1 N1 C10 -165.3(4) . . . . ?
C10 N1 C1 C2 -102.6(6) . . . . ?
Re1 N1 C1 C2 74.7(6) . . . . ?
C10 N1 C1 C6 78.0(7) . . . . ?
Re1 N1 C1 C6 -104.8(6) . . . . ?
C6 C1 C2 C3 1.7(9) . . . . ?
N1 C1 C2 C3 -177.7(5) . . . . ?
C6 C1 C2 C7 -179.7(6) . . . . ?
N1 C1 C2 C7 0.8(8) . . . . ?
C1 C2 C3 C4 -0.3(9) . . . . ?
C7 C2 C3 C4 -178.9(6) . . . . ?
C2 C3 C4 C5 -1.1(10) . . . . ?
C2 C3 C4 C8 178.6(6) . . . . ?
C3 C4 C5 C6 1.1(10) . . . . ?
C8 C4 C5 C6 -178.5(6) . . . . ?
C4 C5 C6 C1 0.2(10) . . . . ?
C4 C5 C6 C9 179.7(7) . . . . ?
C2 C1 C6 C5 -1.7(10) . . . . ?
N1 C1 C6 C5 177.8(5) . . . . ?
C2 C1 C6 C9 178.9(6) . . . . ?
N1 C1 C6 C9 -1.7(10) . . . . ?
O1 Re1 N2 C11 -142.0(6) . . . . ?
N1 Re1 N2 C11 99.7(6) 3 . . . ?
N1 Re1 N2 C11 -23.7(6) . . . . ?
I1 Re1 N2 C11 38.0(6) . . . . ?
O1 Re1 N2 C11 142.0(6) . . . 3 ?
N1 Re1 N2 C11 23.7(6) 3 . . 3 ?
N1 Re1 N2 C11 -99.7(6) . . . 3 ?
I1 Re1 N2 C11 -38.0(6) . . . 3 ?
O1 Re1 N2 C12 26.0(6) . . . 3 ?
N1 Re1 N2 C12 -92.2(6) 3 . . 3 ?
N1 Re1 N2 C12 144.3(6) . . . 3 ?
I1 Re1 N2 C12 -154.0(6) . . . 3 ?
O1 Re1 N2 C12 -26.0(6) . . . . ?
N1 Re1 N2 C12 -144.3(6) 3 . . . ?
N1 Re1 N2 C12 92.2(6) . . . . ?
I1 Re1 N2 C12 154.0(6) . . . . ?
C1 N1 C10 C11 -155.0(6) . . . . ?
Re1 N1 C10 C11 27.3(8) . . . . ?
N1 C10 C11 N2 -46.1(9) . . . . ?
C11 N2 C11 C10 147.3(5) 3 . . . ?
C12 N2 C11 C10 -117.2(11) 3 . . . ?
C12 N2 C11 C10 -73.0(9) . . . . ?
Re1 N2 C11 C10 44.4(8) . . . . ?
